data_4115789
loop_
_publ_author_name
'F. Albert Cotton'
'Evgeny V. Dikarev'
'Marina A. Petrukhina'

_publ_section_title
;
 Using Structures Formed by Dirhodium Tetra(trifluoroacetate) with
 Polycyclic Aromatic Hydrocarbons to Prospect for Maximum \p-Electron
 Density: H\"uckel Calculations Get It Right
;
_journal_name_full 'Journal of the American Chemical Society'
_journal_page_first 11655
_journal_page_last 11663
_journal_paper_doi 10.1021/ja016801z
_journal_volume 123
_journal_year 2001
_chemical_compound_source synthesized
_chemical_formula_moiety '[Rh2 (O2 C C F3)4]3 (C18 H12)'
_chemical_formula_structural
;
 {[Rh2(O2CCF3)4]3(\m4-\h2(1,2):\h2(3,4):\h2(7,8):\h2(9,10)-C18H12)}'
;
_chemical_formula_sum 'C42 H12 F36 O24 Rh6'
_chemical_formula_weight 2201.98
_chemical_name_systematic
; 
 Poly{tris[tetrakis(\m-trifluoroacetato-\kO,\kO')dirhodium(II,II)-
 (\m4-\h2(1,2):\h2(3,4):\h2(7,8):\h2(9,10)-chrysene)}
;
_space_group_IT_number 2
_symmetry_cell_setting triclinic
_symmetry_space_group_name_Hall '-P 1'
_symmetry_space_group_name_H-M 'P -1'
_atom_sites_solution_hydrogens geom
_atom_sites_solution_primary direct
_atom_sites_solution_secondary difmap
_audit_creation_method SHELXL
_cell_angle_alpha 77.02(2)
_cell_angle_beta 80.82(4)
_cell_angle_gamma 79.86(3)
_cell_formula_units_Z 1
_cell_length_a 9.094(5)
_cell_length_b 12.277(3)
_cell_length_c 14.541(4)
_cell_measurement_reflns_used 210
_cell_measurement_temperature 213(2)
_cell_measurement_theta_max 20.8
_cell_measurement_theta_min 4.0
_cell_volume 1545.0(10)
_computing_cell_refinement 'MADNES (Enraf-Nonius, 1989)'
_computing_data_collection 'MADNES (Enraf-Nonius, 1989)'
_computing_data_reduction 'PROCOR (Kabsch, 1988)'
_computing_molecular_graphics 'SHELXTL V.5 (Siemens, 1994)'
_computing_publication_material CIFTAB
_computing_structure_refinement 'SHELXL-93 (Sheldrick, 1993)'
_computing_structure_solution 'SHELXTL V.5 (Siemens, 1994)'
_diffrn_ambient_temperature 213(2)
_diffrn_measurement_device 'Nonius FAST area detector'
_diffrn_measurement_method 'Ellipsoid-mask fitting'
_diffrn_radiation_monochromator graphite
_diffrn_radiation_source 'fine-focus sealed tube'
_diffrn_radiation_type MoK\a
_diffrn_radiation_wavelength 0.71073
_diffrn_reflns_av_R_equivalents 0.0762
_diffrn_reflns_av_sigmaI/netI 0.0609
_diffrn_reflns_limit_h_max 9
_diffrn_reflns_limit_h_min -9
_diffrn_reflns_limit_k_max 13
_diffrn_reflns_limit_k_min -13
_diffrn_reflns_limit_l_max 14
_diffrn_reflns_limit_l_min -15
_diffrn_reflns_number 8192
_diffrn_reflns_theta_max 22.52
_diffrn_reflns_theta_min 2.29
_diffrn_standards_number 'none (area detector data)'
_exptl_absorpt_coefficient_mu 1.752
_exptl_absorpt_correction_type none
_exptl_crystal_colour green
_exptl_crystal_density_diffrn 2.367
_exptl_crystal_density_method none
_exptl_crystal_description needle
_exptl_crystal_F_000 1050
_exptl_crystal_size_max 0.25
_exptl_crystal_size_mid 0.05
_exptl_crystal_size_min 0.05
_refine_diff_density_max 1.547
_refine_diff_density_min -1.016
_refine_diff_density_rms 0.211
_refine_ls_extinction_coef noref
_refine_ls_extinction_method none
_refine_ls_goodness_of_fit_all 1.081
_refine_ls_goodness_of_fit_obs 1.082
_refine_ls_hydrogen_treatment noref
_refine_ls_matrix_type full
_refine_ls_number_parameters 384
_refine_ls_number_reflns 3856
_refine_ls_number_restraints 54
_refine_ls_restrained_S_all 1.117
_refine_ls_restrained_S_obs 1.084
_refine_ls_R_factor_all 0.0945
_refine_ls_R_factor_obs 0.0721
_refine_ls_shift/esd_max 0.000
_refine_ls_shift/esd_mean 0.000
_refine_ls_structure_factor_coef Fsqd
_refine_ls_weighting_details 'w=1/[\s^2^(Fo^2^)+(0.0459P)^2^+46.3006P] where P=(Fo^2^+2Fc^2^)/3'
_refine_ls_weighting_scheme calc
_refine_ls_wR_factor_all 0.1851
_refine_ls_wR_factor_obs 0.1596
_reflns_number_observed 3120
_reflns_number_total 3856
_reflns_observed_criterion >2sigma(I)
_cod_data_source_file ja016801z_s1_01.cif
_cod_data_source_block {[Rh2(O2CCF3)4]3(C18H12)}_(9c)
_cod_depositor_comments
;
The following automatic conversions were performed:

'_refine_ls_weighting_scheme' value 'calc
w=1/[\s^2^(Fo^2^)+(0.0459P)^2^+46.3006P] where P=(Fo^2^+2Fc^2^)/3'
was changed to 'calc'. New tag '_refine_ls_weighting_details' was
created. The value of the new tag was set to
'w=1/[\s^2^(Fo^2^)+(0.0459P)^2^+46.3006P] where P=(Fo^2^+2Fc^2^)/3'.

Automatic conversion script
Id: cif_fix_values 3143 2015-03-26 13:38:13Z robertas 
;
_cod_original_cell_volume 1545(1)
_cod_database_code 4115789

loop_
_symmetry_equiv_pos_as_xyz
'x, y, z'
'-x, -y, -z'

loop_
_atom_site_aniso_label
_atom_site_aniso_U_11
_atom_site_aniso_U_22
_atom_site_aniso_U_33
_atom_site_aniso_U_23
_atom_site_aniso_U_13
_atom_site_aniso_U_12
Rh1 0.0387(7) 0.0256(6) 0.0201(7) -0.0077(5) -0.0027(5) -0.0084(5)
Rh2 0.0327(7) 0.0235(6) 0.0188(6) -0.0054(5) -0.0031(5) -0.0064(5)
Rh3 0.0318(7) 0.0271(6) 0.0218(7) -0.0085(5) -0.0040(5) -0.0061(5)
O1 0.046(6) 0.027(5) 0.013(5) -0.006(4) 0.000(4) -0.004(4)
O2 0.047(6) 0.037(6) 0.017(5) -0.003(4) 0.001(4) -0.014(5)
O3 0.052(7) 0.025(5) 0.030(6) -0.010(4) -0.008(5) -0.008(5)
O4 0.036(6) 0.040(6) 0.029(6) -0.012(5) -0.008(5) -0.009(5)
O5 0.051(6) 0.031(5) 0.008(5) 0.004(4) -0.006(4) -0.006(5)
O6 0.034(6) 0.029(5) 0.022(5) -0.004(4) -0.001(4) -0.010(4)
O7 0.048(6) 0.020(5) 0.024(6) -0.005(4) 0.004(5) -0.011(4)
O8 0.038(6) 0.033(5) 0.031(6) -0.006(5) -0.003(5) -0.007(5)
O9 0.038(6) 0.042(6) 0.026(6) -0.019(5) 0.007(4) -0.016(5)
O10 0.045(6) 0.023(5) 0.024(5) 0.002(4) -0.017(5) -0.003(4)
O11 0.042(6) 0.038(6) 0.031(6) -0.003(5) -0.002(5) -0.014(5)
O12 0.037(6) 0.018(5) 0.041(6) -0.012(4) -0.007(5) -0.005(4)

loop_
_atom_site_label
_atom_site_type_symbol
_atom_site_fract_x
_atom_site_fract_y
_atom_site_fract_z
_atom_site_U_iso_or_equiv
_atom_site_thermal_displace_type
_atom_site_occupancy
_atom_site_calc_flag
_atom_site_refinement_flags
_atom_site_disorder_group
Rh1 Rh 0.03746(13) 0.87671(9) 0.46298(8) 0.0273(3) Uani 1 d . .
Rh2 Rh -0.02124(12) 0.81806(9) 0.32774(7) 0.0245(3) Uani 1 d . .
Rh3 Rh 0.03427(13) 0.55422(9) 0.05123(8) 0.0260(3) Uani 1 d . .
O1 O -0.0635(11) 1.0371(7) 0.4111(6) 0.029(2) Uani 1 d . .
O2 O -0.1649(11) 0.8417(8) 0.5316(6) 0.034(2) Uani 1 d . .
O3 O 0.1325(11) 0.7167(8) 0.5097(7) 0.034(2) Uani 1 d . .
O4 O 0.2387(11) 0.9090(8) 0.3863(7) 0.033(2) Uani 1 d . .
O5 O -0.1112(11) 0.9824(8) 0.2834(6) 0.031(2) Uani 1 d . .
O6 O -0.2229(10) 0.7902(7) 0.4034(6) 0.028(2) Uani 1 d . .
O7 O 0.0756(11) 0.6591(7) 0.3855(6) 0.031(2) Uani 1 d . .
O8 O 0.1847(11) 0.8484(8) 0.2620(7) 0.034(2) Uani 1 d . .
O9 O -0.1636(11) 0.5279(8) 0.1367(7) 0.033(2) Uani 1 d . .
O10 O 0.1443(11) 0.4082(7) 0.1208(6) 0.030(2) Uani 1 d . .
O11 O 0.2272(11) 0.5721(8) -0.0398(7) 0.037(2) Uani 1 d . .
O12 O -0.0801(11) 0.6912(7) -0.0234(7) 0.031(2) Uani 1 d . .
C1 C -0.1126(16) 1.0549(12) 0.3300(11) 0.031(3) Uiso 1 d . .
C2 C -0.2502(15) 0.8095(11) 0.4874(10) 0.026(3) Uiso 1 d . .
C3 C 0.1317(16) 0.6463(11) 0.4608(10) 0.029(3) Uiso 1 d . .
C4 C 0.2672(16) 0.8848(12) 0.3057(11) 0.030(3) Uiso 1 d . .
C5 C -0.1753(17) 1.1747(15) 0.2914(12) 0.050(4) Uiso 1 d D 1
F1 F -0.2701(14) 1.2195(10) 0.3571(8) 0.034(3) Uiso 0.30 d PD 1
F2 F -0.0983(40) 1.2461(32) 0.2459(36) 0.083(14) Uiso 0.30 d PD 1
F3 F -0.2872(45) 1.1745(29) 0.2251(27) 0.049(10) Uiso 0.30 d PD 1
F1X F -0.2249(51) 1.2569(35) 0.3386(29) 0.113(20) Uiso 0.30 d PD 2
F2X F -0.1181(40) 1.2167(31) 0.2099(21) 0.052(9) Uiso 0.30 d PD 2
F3X F -0.3290(35) 1.1616(29) 0.2629(31) 0.058(11) Uiso 0.30 d PD 2
F1Y F -0.2701(14) 1.2195(10) 0.3571(8) 0.034(3) Uiso 0.40 d PD 1
F2Y F -0.0572(23) 1.2403(18) 0.2881(17) 0.042(6) Uiso 0.40 d PD 3
F3Y F -0.1924(39) 1.1958(21) 0.2056(14) 0.051(7) Uiso 0.40 d PD 3
C6 C -0.4053(18) 0.7908(13) 0.5375(11) 0.039(4) Uiso 1 d D 4
F4 F -0.4914(29) 0.7533(22) 0.4913(16) 0.070(9) Uiso 0.50 d PD 4
F5 F -0.3860(23) 0.7131(17) 0.6191(12) 0.045(6) Uiso 0.50 d PD 4
F6 F -0.4740(26) 0.8857(14) 0.5616(17) 0.061(7) Uiso 0.50 d PD 4
F4X F -0.4634(23) 0.7179(17) 0.5032(13) 0.038(6) Uiso 0.50 d PD 5
F5X F -0.4049(22) 0.7518(18) 0.6307(11) 0.043(6) Uiso 0.50 d PD 5
F6X F -0.4984(21) 0.8867(12) 0.5242(15) 0.045(5) Uiso 0.50 d PD 5
C7 C 0.2152(18) 0.5272(13) 0.4923(12) 0.042(4) Uiso 1 d D 6
F7 F 0.1504(25) 0.4517(17) 0.4713(16) 0.042(8) Uiso 0.50 d PD 6
F8 F 0.2477(26) 0.5037(17) 0.5796(12) 0.057(6) Uiso 0.50 d PD 6
F9 F 0.3583(18) 0.5257(16) 0.4402(16) 0.050(6) Uiso 0.50 d PD 6
F7X F 0.1862(26) 0.4486(16) 0.4529(15) 0.038(7) Uiso 0.50 d PD 7
F8X F 0.1750(23) 0.4967(14) 0.5890(10) 0.041(5) Uiso 0.50 d PD 7
F9X F 0.3587(20) 0.5308(19) 0.4836(19) 0.068(7) Uiso 0.50 d PD 7
C8 C 0.4271(19) 0.8919(14) 0.2561(12) 0.047(4) Uiso 1 d D 8
F10 F 0.4318(21) 0.9432(17) 0.1653(11) 0.042(5) Uiso 0.50 d PD 8
F11 F 0.5079(24) 0.7872(13) 0.2655(17) 0.050(7) Uiso 0.50 d PD 8
F12 F 0.5037(22) 0.9479(17) 0.2979(14) 0.047(5) Uiso 0.50 d PD 8
F10X F 0.4374(22) 0.8983(19) 0.1592(11) 0.046(6) Uiso 0.50 d PD 9
F11X F 0.5205(27) 0.8046(17) 0.2918(17) 0.066(8) Uiso 0.50 d PD 9
F12X F 0.4734(26) 0.9855(16) 0.2660(17) 0.064(7) Uiso 0.50 d PD 9
C9 C -0.2488(16) 0.4764(12) 0.1094(11) 0.031(3) Uiso 1 d . .
C10 C 0.1436(17) 0.3204(12) 0.0888(11) 0.035(4) Uiso 1 d . .
C11 C -0.4054(19) 0.4743(13) 0.1701(12) 0.045(4) Uiso 1 d D 10
F13 F -0.3866(25) 0.4371(27) 0.2625(12) 0.034(6) Uiso 0.40 d PD 10
F14 F -0.4868(30) 0.4060(25) 0.1513(20) 0.036(6) Uiso 0.40 d PD 10
F15 F -0.4797(28) 0.5787(15) 0.1546(26) 0.037(6) Uiso 0.40 d PD 10
F13X F -0.4036(28) 0.4862(26) 0.2566(14) 0.045(7) Uiso 0.40 d PD 11
F14X F -0.4476(38) 0.3750(20) 0.1752(23) 0.066(11) Uiso 0.40 d PD 11
F15X F -0.4968(36) 0.5530(28) 0.1212(24) 0.090(13) Uiso 0.40 d PD 11
F13Y F -0.4136(76) 0.3949(41) 0.2475(32) 0.107(28) Uiso 0.20 d PD 12
F14Y F -0.5085(42) 0.4599(48) 0.1188(31) 0.045(13) Uiso 0.20 d PD 12
F15Y F -0.4542(62) 0.5774(27) 0.1910(45) 0.063(21) Uiso 0.20 d PD 12
C12 C 0.2387(18) 0.2123(13) 0.1373(11) 0.042(4) Uiso 1 d D 13
F16 F 0.1672(19) 0.1261(13) 0.1628(15) 0.035(5) Uiso 0.50 d PD 13
F17 F 0.2983(25) 0.2266(16) 0.2119(14) 0.055(6) Uiso 0.50 d PD 13
F18 F 0.3621(21) 0.1903(17) 0.0743(14) 0.056(5) Uiso 0.50 d PD 13
F16X F 0.1991(26) 0.1205(16) 0.1287(18) 0.061(8) Uiso 0.50 d PD 14
F17X F 0.2242(29) 0.2119(19) 0.2342(13) 0.068(7) Uiso 0.50 d PD 14
F18X F 0.3847(21) 0.2164(20) 0.1116(18) 0.078(7) Uiso 0.50 d PD 14
C13 C -0.1137(17) 0.8091(12) 0.1684(10) 0.033(3) Uiso 1 d . .
H13 H -0.2079(17) 0.8493(12) 0.1865(10) 0.040 Uiso 1 calc R .
C14 C -0.0770(15) 0.7027(11) 0.2174(10) 0.024(3) Uiso 1 d . .
H14 H -0.1427(15) 0.6716(11) 0.2696(10) 0.029 Uiso 1 calc R .
C15 C 0.0658(15) 0.6370(11) 0.1882(9) 0.024(3) Uiso 1 d . .
H15 H 0.0885(15) 0.5605(11) 0.2171(9) 0.029 Uiso 1 calc R .
C16 C 0.1648(17) 0.6867(12) 0.1197(10) 0.033(3) Uiso 1 d . .
H16 H 0.2608(17) 0.6466(12) 0.1057(10) 0.039 Uiso 1 calc R .
C17 C 0.2288(16) 0.8484(11) -0.0072(10) 0.030(3) Uiso 1 d . .
H17 H 0.3225(16) 0.8060(11) -0.0228(10) 0.036 Uiso 1 calc R .
C18 C 0.1930(16) 0.9570(12) -0.0576(11) 0.033(3) Uiso 1 d . .
H18 H 0.2639(16) 0.9882(12) -0.1063(11) 0.039 Uiso 1 calc R .
C19 C 0.0525(14) 1.0218(10) -0.0374(9) 0.019(3) Uiso 1 d . .
C20 C 0.0158(16) 1.1349(12) -0.0893(10) 0.032(3) Uiso 1 d . .
C21 C 0.1266(16) 0.8013(11) 0.0668(10) 0.029(3) Uiso 1 d . .

loop_
_atom_type_symbol
_atom_type_description
_atom_type_scat_dispersion_real
_atom_type_scat_dispersion_imag
_atom_type_scat_source
C C 0.0033 0.0016 'International Tables Vol C Tables 4.2.6.8 and 6.1.1.4'
H H 0.0000 0.0000 'International Tables Vol C Tables 4.2.6.8 and 6.1.1.4'
O O 0.0106 0.0060 'International Tables Vol C Tables 4.2.6.8 and 6.1.1.4'
F F 0.0171 0.0103 'International Tables Vol C Tables 4.2.6.8 and 6.1.1.4'
Rh Rh -1.1178 0.9187 'International Tables Vol C Tables 4.2.6.8 and 6.1.1.4'

loop_
_geom_angle_atom_site_label_1
_geom_angle_atom_site_label_2
_geom_angle_atom_site_label_3
_geom_angle
_geom_angle_site_symmetry_1
_geom_angle_site_symmetry_3
_geom_angle_publ_flag
O3 Rh1 O2 90.9(4) . . y
O3 Rh1 O4 89.0(4) . . y
O2 Rh1 O4 176.3(4) . . y
O3 Rh1 O1 177.4(4) . . y
O2 Rh1 O1 88.5(4) . . y
O4 Rh1 O1 91.5(4) . . y
O3 Rh1 O1 101.1(3) . 2_576 n
O2 Rh1 O1 88.4(4) . 2_576 n
O4 Rh1 O1 95.2(3) . 2_576 n
O1 Rh1 O1 81.4(3) . 2_576 n
O3 Rh1 Rh2 88.6(3) . . y
O2 Rh1 Rh2 88.5(3) . . y
O4 Rh1 Rh2 87.8(3) . . y
O1 Rh1 Rh2 88.9(2) . . y
O1 Rh1 Rh2 169.9(2) 2_576 . y
O8 Rh2 O6 175.3(4) . . y
O8 Rh2 O5 91.5(4) . . y
O6 Rh2 O5 88.7(4) . . y
O8 Rh2 O7 88.1(4) . . y
O6 Rh2 O7 91.2(4) . . y
O5 Rh2 O7 173.3(4) . . y
O8 Rh2 Rh1 87.9(3) . . y
O6 Rh2 Rh1 87.4(3) . . y
O5 Rh2 Rh1 86.4(3) . . y
O7 Rh2 Rh1 86.9(3) . . y
O8 Rh2 C14 97.6(4) . . n
O6 Rh2 C14 86.7(4) . . n
O5 Rh2 C14 108.6(4) . . n
O7 Rh2 C14 78.1(4) . . n
Rh1 Rh2 C14 163.7(3) . . y
O8 Rh2 C13 92.4(4) . . n
O6 Rh2 C13 92.2(4) . . n
O5 Rh2 C13 78.8(4) . . n
O7 Rh2 C13 107.9(4) . . n
Rh1 Rh2 C13 165.2(3) . . y
C14 Rh2 C13 30.4(4) . . y
O12 Rh3 O10 175.5(4) . . y
O12 Rh3 O11 92.5(4) . . y
O10 Rh3 O11 87.8(4) . . y
O12 Rh3 O9 87.8(4) . . y
O10 Rh3 O9 91.6(4) . . y
O11 Rh3 O9 175.5(4) . . y
O12 Rh3 Rh3 87.6(3) . 2_565 y
O10 Rh3 Rh3 88.0(3) . 2_565 y
O11 Rh3 Rh3 87.8(3) . 2_565 y
O9 Rh3 Rh3 87.7(3) . 2_565 y
O12 Rh3 C15 98.4(4) . . n
O10 Rh3 C15 85.9(4) . . n
O11 Rh3 C15 104.7(4) . . n
O9 Rh3 C15 79.7(4) . . n
Rh3 Rh3 C15 165.8(3) 2_565 . y
O12 Rh3 C16 89.1(4) . . n
O10 Rh3 C16 95.3(4) . . n
O11 Rh3 C16 76.3(4) . . n
O9 Rh3 C16 108.3(4) . . n
Rh3 Rh3 C16 163.6(3) 2_565 . y
C15 Rh3 C16 30.4(4) . . y
C1 O1 Rh1 117.3(8) . . n
C1 O1 Rh1 144.1(9) . 2_576 n
Rh1 O1 Rh1 98.6(3) . 2_576 y
C2 O2 Rh1 118.0(9) . . n
C3 O3 Rh1 117.8(9) . . n
C4 O4 Rh1 117.3(9) . . n
C1 O5 Rh2 121.9(9) . . n
C2 O6 Rh2 118.2(9) . . n
C3 O7 Rh2 117.7(8) . . n
C4 O8 Rh2 118.2(9) . . n
C9 O9 Rh3 117.3(9) . . n
C10 O10 Rh3 116.1(9) . . n
C9 O11 Rh3 117.4(9) 2_565 . n
C10 O12 Rh3 118.6(9) 2_565 . n
O5 C1 O1 125.4(13) . . n
O5 C1 C5 119.0(13) . . n
O1 C1 C5 115.6(13) . . n
O2 C2 O6 127.7(13) . . n
O2 C2 C6 117.4(13) . . n
O6 C2 C6 114.9(12) . . n
O3 C3 O7 128.9(13) . . n
O3 C3 C7 117.6(13) . . n
O7 C3 C7 113.4(12) . . n
O4 C4 O8 128.7(14) . . n
O4 C4 C8 116.4(13) . . n
O8 C4 C8 114.7(13) . . n
F2 C5 F1 108.4(26) . . n
F2 C5 C1 123.9(23) . . n
F1 C5 C1 111.3(14) . . n
F2 C5 F3 103.3(28) . . n
F1 C5 F3 98.2(19) . . n
C1 C5 F3 108.5(17) . . n
F2X C5 F1X 108.5(28) . . n
F2X C5 C1 115.8(20) . . n
F1X C5 C1 127.9(26) . . n
F2X C5 F3X 97.0(25) . . n
F1X C5 F3X 98.2(23) . . n
C1 C5 F3X 102.2(17) . . n
F3Y C5 F2Y 100.0(20) . . n
F3Y C5 C1 115.0(18) . . n
F2Y C5 C1 105.8(14) . . n
F4 C6 F6 109.8(19) . . n
F4 C6 F5 107.2(18) . . n
F6 C6 F5 107.5(18) . . n
F4 C6 C2 116.6(17) . . n
F6 C6 C2 108.4(15) . . n
F5 C6 C2 107.1(14) . . n
F6X C6 F5X 108.7(18) . . n
F6X C6 F4X 106.3(17) . . n
F5X C6 F4X 107.6(16) . . n
F6X C6 C2 109.7(14) . . n
F5X C6 C2 112.2(15) . . n
F4X C6 C2 112.1(15) . . n
F7 C7 F8 114.1(18) . . n
F7 C7 F9 108.1(18) . . n
F8 C7 F9 101.6(18) . . n
F7 C7 C3 111.3(16) . . n
F8 C7 C3 114.9(16) . . n
F9 C7 C3 105.8(14) . . n
F9X C7 F7X 111.7(18) . . n
F9X C7 F8X 104.1(18) . . n
F7X C7 F8X 107.8(17) . . n
F9X C7 C3 109.5(16) . . n
F7X C7 C3 116.3(16) . . n
F8X C7 C3 106.6(14) . . n
F10 C8 F12 106.8(17) . . n
F10 C8 F11 110.9(18) . . n
F12 C8 F11 103.5(18) . . n
F10 C8 C4 113.1(15) . . n
F12 C8 C4 112.4(15) . . n
F11 C8 C4 109.8(15) . . n
F11X C8 F12X 108.5(20) . . n
F11X C8 F10X 108.6(18) . . n
F12X C8 F10X 105.8(18) . . n
F11X C8 C4 110.9(17) . . n
F12X C8 C4 110.5(16) . . n
F10X C8 C4 112.4(15) . . n
O9 C9 O11 129.5(14) . 2_565 n
O9 C9 C11 114.2(13) . . n
O11 C9 C11 116.2(13) 2_565 . n
O12 C10 O10 129.7(14) 2_565 . n
O12 C10 C12 115.0(13) 2_565 . n
O10 C10 C12 115.3(13) . . n
F14 C11 F15 108.8(23) . . n
F14 C11 F13 105.4(21) . . n
F15 C11 F13 111.5(23) . . n
F14 C11 C9 114.5(17) . . n
F15 C11 C9 107.6(16) . . n
F13 C11 C9 109.2(15) . . n
F13X C11 F15X 114.4(24) . . n
F13X C11 F14X 107.6(21) . . n
F15X C11 F14X 108.5(24) . . n
F13X C11 C9 112.8(16) . . n
F15X C11 C9 105.1(20) . . n
F14X C11 C9 108.1(18) . . n
F13Y C11 F14Y 105.6(28) . . n
F13Y C11 F15Y 110.8(31) . . n
F14Y C11 F15Y 104.2(27) . . n
F13Y C11 C9 116.3(32) . . n
F14Y C11 C9 110.7(23) . . n
F15Y C11 C9 108.6(26) . . n
F16 C12 F17 109.5(17) . . n
F16 C12 F18 110.2(17) . . n
F17 C12 F18 103.0(17) . . n
F16 C12 C10 113.5(15) . . n
F17 C12 C10 113.2(15) . . n
F18 C12 C10 107.0(14) . . n
F16X C12 F18X 113.1(19) . . n
F16X C12 F17X 107.3(18) . . n
F18X C12 F17X 101.9(18) . . n
F16X C12 C10 114.2(16) . . n
F18X C12 C10 111.0(16) . . n
F17X C12 C10 108.3(15) . . n
C14 C13 C20 123.8(14) . 2_575 y
C14 C13 Rh2 70.9(8) . . n
C20 C13 Rh2 108.7(9) 2_575 . n
C13 C14 C15 119.1(13) . . y
C13 C14 Rh2 78.6(8) . . n
C15 C14 Rh2 106.4(8) . . n
C16 C15 C14 119.5(12) . . y
C16 C15 Rh3 79.3(9) . . n
C14 C15 Rh3 108.6(8) . . n
C15 C16 C21 121.5(13) . . y
C15 C16 Rh3 70.4(8) . . n
C21 C16 Rh3 107.4(9) . . n
C18 C17 C21 120.3(13) . . y
C17 C18 C19 121.3(13) . . y
C19 C19 C18 120.2(14) 2_575 . y
C19 C19 C20 118.5(14) 2_575 . y
C18 C19 C20 121.3(12) . . y
C21 C20 C19 120.0(13) 2_575 . y
C21 C20 C13 115.6(12) 2_575 2_575 y
C19 C20 C13 124.4(13) . 2_575 y
C17 C21 C20 119.7(12) . 2_575 y
C17 C21 C16 120.1(13) . . y
C20 C21 C16 120.2(13) 2_575 . y

loop_
_geom_bond_atom_site_label_1
_geom_bond_atom_site_label_2
_geom_bond_distance
_geom_bond_site_symmetry_2
_geom_bond_publ_flag
Rh1 O3 2.015(9) . y
Rh1 O2 2.017(10) . y
Rh1 O4 2.039(10) . y
Rh1 O1 2.051(9) . y
Rh1 O1 2.372(9) 2_576 y
Rh1 Rh2 2.404(2) . y
Rh2 O8 2.019(10) . y
Rh2 O6 2.024(9) . y
Rh2 O5 2.040(9) . y
Rh2 O7 2.046(9) . y
Rh2 C14 2.524(13) . y
Rh2 C13 2.618(14) . y
Rh3 O12 2.003(9) . y
Rh3 O10 2.029(8) . y
Rh3 O11 2.035(10) . y
Rh3 O9 2.049(9) . y
Rh3 Rh3 2.421(2) 2_565 y
Rh3 C15 2.506(13) . y
Rh3 C16 2.614(14) . y
O1 C1 1.29(2) . n
O1 Rh1 2.372(9) 2_576 n
O2 C2 1.25(2) . n
O3 C3 1.24(2) . n
O4 C4 1.25(2) . n
O5 C1 1.23(2) . n
O6 C2 1.27(2) . n
O7 C3 1.25(2) . n
O8 C4 1.25(2) . n
O9 C9 1.24(2) . n
O10 C10 1.27(2) . n
O11 C9 1.26(2) 2_565 n
O12 C10 1.23(2) 2_565 n
C1 C5 1.50(2) . n
C2 C6 1.51(2) . n
C3 C7 1.53(2) . n
C4 C8 1.52(2) . n
C5 F2 1.23(3) . n
C5 F1 1.33(2) . n
C5 F3 1.51(3) . n
C5 F2X 1.25(2) . n
C5 F1X 1.32(3) . n
C5 F3X 1.56(3) . n
C5 F3Y 1.24(2) . n
C5 F1Y 1.33(2) . n
C5 F2Y 1.44(2) . n
C6 F4 1.31(2) . n
C6 F6 1.31(2) . n
C6 F5 1.36(2) . n
C6 F6X 1.32(2) . n
C6 F5X 1.33(2) . n
C6 F4X 1.33(2) . n
C7 F7 1.29(2) . n
C7 F8 1.31(2) . n
C7 F9 1.40(2) . n
C7 F9X 1.30(2) . n
C7 F7X 1.31(2) . n
C7 F8X 1.38(2) . n
C8 F10 1.33(2) . n
C8 F12 1.35(2) . n
C8 F11 1.35(2) . n
C8 F11X 1.31(2) . n
C8 F12X 1.34(2) . n
C8 F10X 1.38(2) . n
C9 O11 1.26(2) 2_565 n
C9 C11 1.55(2) . n
C10 O12 1.23(2) 2_565 n
C10 C12 1.54(2) . n
C11 F14 1.31(2) . n
C11 F15 1.33(2) . n
C11 F13 1.35(2) . n
C11 F13X 1.30(2) . n
C11 F15X 1.31(2) . n
C11 F14X 1.33(2) . n
C11 F13Y 1.32(3) . n
C11 F14Y 1.34(3) . n
C11 F15Y 1.35(3) . n
C12 F16 1.29(2) . n
C12 F17 1.35(2) . n
C12 F18 1.36(2) . n
C12 F16X 1.28(2) . n
C12 F18X 1.33(2) . n
C12 F17X 1.39(2) . n
C13 C14 1.35(2) . y
C13 C20 1.46(2) 2_575 y
C14 C15 1.46(2) . y
C15 C16 1.35(2) . y
C16 C21 1.46(2) . y
C17 C18 1.38(2) . y
C17 C21 1.39(2) . y
C18 C19 1.41(2) . y
C19 C19 1.40(3) 2_575 y
C19 C20 1.43(2) . y
C20 C21 1.42(2) 2_575 y
C20 C13 1.46(2) 2_575 y
C21 C20 1.42(2) 2_575 y
